data_7128481
loop_
_publ_author_name
'Hirohata, Tomoki'
'Shida, Naoki'
'Uekusa, Hidehiro'
'Yasuda, Nobuhiro'
'Nishihara, Hirotomo'
'Ogoshi, Tomoki'
'Tomita, Ikuyoshi'
'Inagi, Shinsuke'

_publ_section_title
;
 Pillar[6]quinone: facile synthesis, crystal structures and
 electrochemical properties.
;
_journal_issue 52
_journal_name_full 'Chemical communications (Cambridge, England)'
_journal_page_first 6360
_journal_page_last 6363
_journal_paper_doi 10.1039/d1cc02413b
_journal_volume 57
_journal_year 2021
_chemical_formula_moiety 'C42 H24 O12'
_chemical_formula_sum 'C42 H24 O12'
_chemical_formula_weight 720.61
_chemical_melting_point ?
_space_group_crystal_system trigonal
_space_group_IT_number 147
_space_group_name_Hall '-P 3'
_space_group_name_H-M_alt 'P -3'
_atom_sites_solution_hydrogens geom
_audit_creation_method SHELXL-2018/3
_audit_update_record
;
2021-04-07 deposited with the CCDC.	2021-05-27 downloaded from the CCDC.
;
_cell_angle_alpha 90
_cell_angle_beta 90
_cell_angle_gamma 120
_cell_formula_units_Z 1
_cell_length_a 14.2829(6)
_cell_length_b 14.2829(6)
_cell_length_c 5.2532(3)
_cell_measurement_reflns_used 3934
_cell_measurement_temperature 273(2)
_cell_measurement_theta_max 29.223
_cell_measurement_theta_min 1.878
_cell_volume 928.08(8)
_computing_cell_refinement 'Rapid Auto(Rigaku)'
_computing_data_collection 'Rapid Auto(Rigaku)'
_computing_data_reduction 'Rapid Auto(Rigaku)'
_computing_structure_refinement 'SHELXL-2018/3 (Sheldrick, 2018)'
_computing_structure_solution 'SHELXT 2014/4 (Sheldrick, 2014)'
_diffrn_ambient_temperature 273(2)
_diffrn_detector_area_resol_mean 13.33
_diffrn_measured_fraction_theta_full 0.974
_diffrn_measured_fraction_theta_max 0.969
_diffrn_measurement_device_type 'DECTRIS EIGER X 1M'
_diffrn_measurement_method 'Shutterless \w scans'
_diffrn_radiation_monochromator 'Si(111) Channel Cut'
_diffrn_radiation_source 'synchrotron radiation SPring-8 BL40XU'
_diffrn_radiation_type Synchrotron
_diffrn_radiation_wavelength 0.81078
_diffrn_reflns_av_R_equivalents 0.1042
_diffrn_reflns_av_unetI/netI 0.1017
_diffrn_reflns_Laue_measured_fraction_full 0.974
_diffrn_reflns_Laue_measured_fraction_max 0.969
_diffrn_reflns_limit_h_max 17
_diffrn_reflns_limit_h_min -16
_diffrn_reflns_limit_k_max 17
_diffrn_reflns_limit_k_min -17
_diffrn_reflns_limit_l_max 5
_diffrn_reflns_limit_l_min -6
_diffrn_reflns_number 3934
_diffrn_reflns_point_group_measured_fraction_full 0.974
_diffrn_reflns_point_group_measured_fraction_max 0.969
_diffrn_reflns_theta_full 29.109
_diffrn_reflns_theta_max 29.223
_diffrn_reflns_theta_min 1.878
_exptl_absorpt_coefficient_mu 0.129
_exptl_absorpt_correction_T_max 1.000
_exptl_absorpt_correction_T_min 0.3038
_exptl_absorpt_correction_type multi-scan
_exptl_absorpt_process_details 'ABSCOR (T.Higashi, 2001)'
_exptl_crystal_colour colorless
_exptl_crystal_density_diffrn 1.289
_exptl_crystal_density_meas ?
_exptl_crystal_description rod
_exptl_crystal_F_000 372
_exptl_crystal_size_max 0.022
_exptl_crystal_size_mid 0.004
_exptl_crystal_size_min 0.004
_refine_diff_density_max 0.390
_refine_diff_density_min -0.217
_refine_diff_density_rms 0.073
_refine_ls_extinction_coef 0.64(11)
_refine_ls_extinction_expression Fc^*^=kFc[1+0.001xFc^2^\l^3^/sin(2\q)]^-1/4^
_refine_ls_extinction_method 'SHELXL-2018/3 (Sheldrick 2018)'
_refine_ls_goodness_of_fit_ref 1.076
_refine_ls_hydrogen_treatment constr
_refine_ls_matrix_type full
_refine_ls_number_parameters 83
_refine_ls_number_reflns 1111
_refine_ls_number_restraints 0
_refine_ls_restrained_S_all 1.076
_refine_ls_R_factor_all 0.1055
_refine_ls_R_factor_gt 0.0864
_refine_ls_shift/su_max <0.001
_refine_ls_shift/su_mean <0.001
_refine_ls_structure_factor_coef Fsqd
_refine_ls_weighting_details 'w=1/[\s^2^(Fo^2^)+(0.1511P)^2^+0.0593P] where P=(Fo^2^+2Fc^2^)/3'
_refine_ls_weighting_scheme calc
_refine_ls_wR_factor_gt 0.2377
_refine_ls_wR_factor_ref 0.2585
_reflns_Friedel_coverage 0.000
_reflns_number_gt 775
_reflns_number_total 1111
_reflns_threshold_expression 'I > 2\s(I)'
_cod_data_source_file d1cc02413b2.cif
_cod_data_source_block shelxl
_cod_depositor_comments
;
The following automatic conversions were performed:

data item '_chemical_melting_point' value 'not measured' was changed
to '?' -- the value is undefined or not given.

data item '_exptl_crystal_density_meas' value 'not measured' was
changed to '?' -- the value is perceived as not measured.

Automatic conversion script
Id: cif_fix_values 7556 2019-12-06 15:28:31Z antanas 

 Adding full bibliography for 7128481.cif.
;
_cod_original_cell_volume 928.08(10)
_cod_database_code 7128481
_shelx_shelxl_version_number 2018/3
_shelx_space_group_comment
;
The symmetry employed for this shelxl refinement is uniquely defined
by the following loop, which should always be used as a source of
symmetry information in preference to the above space-group names.
They are only intended as comments.
;
_shelx_estimated_absorpt_t_min 0.997
_shelx_estimated_absorpt_t_max 0.999

loop_
_space_group_symop_operation_xyz
'x, y, z'
'-y, x-y, z'
'-x+y, -x, z'
'-x, -y, -z'
'y, -x+y, -z'
'x-y, x, -z'

loop_
_atom_site_label
_atom_site_type_symbol
_atom_site_fract_x
_atom_site_fract_y
_atom_site_fract_z
_atom_site_U_iso_or_equiv
_atom_site_adp_type
_atom_site_occupancy
_atom_site_site_symmetry_order
_atom_site_calc_flag
_atom_site_refinement_flags_posn
_atom_site_refinement_flags_adp
_atom_site_refinement_flags_occupancy
_atom_site_disorder_assembly
_atom_site_disorder_group
O1 O 0.12391(17) 0.50254(17) 0.8849(4) 0.0876(10) Uani 1 1 d . . . . .
O2 O -0.06101(19) 0.2312(2) 0.1218(5) 0.1071(11) Uani 1 1 d . . . . .
C1 C 0.1456(2) 0.4113(2) 0.5386(5) 0.0649(9) Uani 1 1 d . . . . .
C2 C 0.0807(2) 0.4377(2) 0.7078(6) 0.0670(10) Uani 1 1 d . . . . .
C3 C -0.0352(2) 0.3870(2) 0.6626(6) 0.0714(10) Uani 1 1 d . . . . .
H3 H -0.076243 0.403822 0.770745 0.086 Uiso 1 1 calc R U . . .
C4 C -0.0842(2) 0.31857(19) 0.4751(6) 0.0681(10) Uani 1 1 d . . . . .
C5 C -0.0196(2) 0.2916(2) 0.3026(6) 0.0712(10) Uani 1 1 d . . . . .
C6 C 0.0966(2) 0.3410(3) 0.3516(6) 0.0749(11) Uani 1 1 d . . . . .
H6 H 0.137453 0.322334 0.247835 0.090 Uiso 1 1 calc R U . . .
C7 C 0.2667(2) 0.4697(2) 0.5847(8) 0.0872(12) Uani 1 1 d . . . . .
H7A H 0.300532 0.534656 0.481270 0.105 Uiso 1 1 calc R U . . .
H7B H 0.280473 0.491784 0.761770 0.105 Uiso 1 1 calc R U . . .

loop_
_atom_site_aniso_label
_atom_site_aniso_U_11
_atom_site_aniso_U_22
_atom_site_aniso_U_33
_atom_site_aniso_U_23
_atom_site_aniso_U_13
_atom_site_aniso_U_12
O1 0.0895(15) 0.0746(14) 0.0949(18) -0.0267(11) -0.0093(12) 0.0382(11)
O2 0.0970(18) 0.1125(19) 0.0960(19) -0.0313(15) -0.0265(14) 0.0405(13)
C1 0.0587(15) 0.0567(14) 0.0820(19) -0.0046(13) -0.0039(13) 0.0309(12)
C2 0.0705(17) 0.0528(14) 0.080(2) -0.0017(13) -0.0023(14) 0.0327(12)
C3 0.0651(16) 0.0592(15) 0.095(2) -0.0003(14) 0.0076(15) 0.0347(13)
C4 0.0567(15) 0.0541(14) 0.093(2) 0.0141(13) -0.0003(14) 0.0271(12)
C5 0.0687(17) 0.0649(16) 0.0724(18) -0.0061(14) -0.0094(14) 0.0277(13)
C6 0.0646(17) 0.0777(18) 0.082(2) -0.0152(15) -0.0002(14) 0.0356(14)
C7 0.0631(17) 0.0687(18) 0.131(3) -0.0233(17) -0.0132(16) 0.0342(13)

loop_
_atom_type_symbol
_atom_type_description
_atom_type_scat_dispersion_real
_atom_type_scat_dispersion_imag
_atom_type_scat_source
C C 0.0045 0.0022 'International Tables Vol C Tables 4.2.6.8 and 6.1.1.4'
H H 0.0000 0.0000 'International Tables Vol C Tables 4.2.6.8 and 6.1.1.4'
O O 0.0146 0.0081 'International Tables Vol C Tables 4.2.6.8 and 6.1.1.4'

loop_
_geom_angle_atom_site_label_1
_geom_angle_atom_site_label_2
_geom_angle_atom_site_label_3
_geom_angle
_geom_angle_site_symmetry_1
_geom_angle_site_symmetry_3
_geom_angle_publ_flag
C6 C1 C2 118.8(2) . . ?
C6 C1 C7 124.0(3) . . ?
C2 C1 C7 117.1(2) . . ?
O1 C2 C3 120.8(3) . . ?
O1 C2 C1 120.4(2) . . ?
C3 C2 C1 118.8(2) . . ?
C4 C3 C2 122.8(3) . . ?
C4 C3 H3 118.6 . . ?
C2 C3 H3 118.6 . . ?
C3 C4 C5 118.9(2) . . ?
C3 C4 C7 124.9(3) . 6_556 ?
C5 C4 C7 116.2(3) . 6_556 ?
O2 C5 C6 120.6(3) . . ?
O2 C5 C4 121.2(3) . . ?
C6 C5 C4 118.2(3) . . ?
C1 C6 C5 122.5(3) . . ?
C1 C6 H6 118.8 . . ?
C5 C6 H6 118.8 . . ?
C4 C7 C1 113.9(2) 5_556 . ?
C4 C7 H7A 108.8 5_556 . ?
C1 C7 H7A 108.8 . . ?
C4 C7 H7B 108.8 5_556 . ?
C1 C7 H7B 108.8 . . ?
H7A C7 H7B 107.7 . . ?

loop_
_geom_bond_atom_site_label_1
_geom_bond_atom_site_label_2
_geom_bond_distance
_geom_bond_site_symmetry_2
_geom_bond_publ_flag
O1 C2 1.238(3) . ?
O2 C5 1.219(3) . ?
C1 C6 1.327(4) . ?
C1 C2 1.463(4) . ?
C1 C7 1.518(4) . ?
C2 C3 1.457(4) . ?
C3 C4 1.316(4) . ?
C3 H3 0.9300 . ?
C4 C5 1.475(4) . ?
C4 C7 1.507(4) 6_556 ?
C5 C6 1.465(4) . ?
C6 H6 0.9300 . ?
C7 H7A 0.9700 . ?
C7 H7B 0.9700 . ?

loop_
_geom_torsion_atom_site_label_1
_geom_torsion_atom_site_label_2
_geom_torsion_atom_site_label_3
_geom_torsion_atom_site_label_4
_geom_torsion
_geom_torsion_site_symmetry_1
_geom_torsion_site_symmetry_2
_geom_torsion_site_symmetry_3
_geom_torsion_site_symmetry_4
_geom_torsion_publ_flag
C6 C1 C2 O1 179.6(3) . . . . ?
C7 C1 C2 O1 -2.2(4) . . . . ?
C6 C1 C2 C3 -0.9(4) . . . . ?
C7 C1 C2 C3 177.2(3) . . . . ?
O1 C2 C3 C4 179.3(2) . . . . ?
C1 C2 C3 C4 -0.2(4) . . . . ?
C2 C3 C4 C5 0.0(4) . . . . ?
C2 C3 C4 C7 -178.0(2) . . . 6_556 ?
C3 C4 C5 O2 -177.7(3) . . . . ?
C7 C4 C5 O2 0.5(4) 6_556 . . . ?
C3 C4 C5 C6 1.2(4) . . . . ?
C7 C4 C5 C6 179.4(3) 6_556 . . . ?
C2 C1 C6 C5 2.2(4) . . . . ?
C7 C1 C6 C5 -175.8(3) . . . . ?
O2 C5 C6 C1 176.5(3) . . . . ?
C4 C5 C6 C1 -2.4(4) . . . . ?
C6 C1 C7 C4 -35.1(5) . . . 5_556 ?
C2 C1 C7 C4 146.9(3) . . . 5_556 ?
